data_2009407
loop_
_publ_author_name
'Clegg, William'
'Norman, Nicholas C.'
'Pickett, Nigel L.'

_publ_section_title
;
 Structures of the indium trihalide bisphosphine complexes of
 [InBr~3~(PMe~2~Ph)~2~] and [InI~3~(PMePh~2~)~2~]
;
_journal_issue 1
_journal_name_full 'Acta Crystallographica Section C'
_journal_page_first 36
_journal_page_last 38
_journal_paper_doi 10.1107/S010827019300695X
_journal_volume 50
_journal_year 1994
_chemical_formula_sum 'C26 H26 I3 In P2'
_chemical_formula_weight 895.93
_chemical_name_systematic
;
 ?
;
_space_group_IT_number 33
_symmetry_cell_setting orthorhombic
_symmetry_space_group_name_Hall 'P 2c -2n'
_symmetry_space_group_name_H-M 'P n a 21'
_cell_angle_alpha 90.00
_cell_angle_beta 90.00
_cell_angle_gamma 90.00
_cell_formula_units_Z 4
_cell_length_a 14.758(3)
_cell_length_b 22.038(4)
_cell_length_c 8.977(2)
_cell_measurement_reflns_used 32
_cell_measurement_temperature 160.0(10)
_cell_measurement_theta_max 12.50
_cell_measurement_theta_min 12.15
_cell_volume 2919.7(10)
_computing_cell_refinement DIF4
_computing_data_collection 'DIF4 (Stoe & Cie,1988)'
_computing_data_reduction 'local programs'
_computing_molecular_graphics SHELXTL/PC
_computing_publication_material 'local programs'
_computing_structure_refinement 'SHELXL-92 (Sheldrick, 1992)'
_computing_structure_solution 'SHELXTL/PC (Sheldrick, 1990)'
_diffrn_ambient_temperature 160.0(10)
_diffrn_measurement_device 'Stoe-Siemens diffractometer'
_diffrn_measurement_method '\w/\q scans'
_diffrn_radiation_monochromator graphite
_diffrn_radiation_source 'fine-focus sealed tube'
_diffrn_radiation_type MoK\a
_diffrn_radiation_wavelength 0.71073
_diffrn_reflns_av_R_equivalents '0.0322 (on F^2^)'
_diffrn_reflns_av_sigmaI/netI 0.0332
_diffrn_reflns_limit_h_max 17
_diffrn_reflns_limit_h_min -17
_diffrn_reflns_limit_k_max 26
_diffrn_reflns_limit_k_min 0
_diffrn_reflns_limit_l_max 10
_diffrn_reflns_limit_l_min -5
_diffrn_reflns_number 4456
_diffrn_reflns_theta_max 25.03
_diffrn_reflns_theta_min 1.66
_diffrn_standards_decay_% 2
_diffrn_standards_interval_time 60
_diffrn_standards_number 5
_exptl_absorpt_coefficient_mu 4.104
_exptl_absorpt_correction_T_max 0.167
_exptl_absorpt_correction_T_min 0.096
_exptl_absorpt_correction_type empirical
_exptl_crystal_colour colourless
_exptl_crystal_density_diffrn 2.038
_exptl_crystal_description Prism???
_exptl_crystal_F_000 1680
_exptl_crystal_size_max 0.48
_exptl_crystal_size_mid 0.48
_exptl_crystal_size_min 0.26
_refine_diff_density_max 0.70
_refine_diff_density_min -0.61
_refine_ls_abs_structure_details 'Absolute structure parameter x = 0.16 (9)'
_refine_ls_abs_structure_Flack 0.03(5)
_refine_ls_extinction_coef 0.00032(9)
_refine_ls_extinction_method 'SHELXL92 (Sheldrick, 1992)'
_refine_ls_goodness_of_fit_all 1.119
_refine_ls_goodness_of_fit_obs 1.061
_refine_ls_hydrogen_treatment 'H atoms constrained'
_refine_ls_matrix_type full
_refine_ls_number_parameters 290
_refine_ls_number_reflns 4089
_refine_ls_number_restraints 6
_refine_ls_restrained_S_all 1.171
_refine_ls_restrained_S_obs 1.060
_refine_ls_R_factor_all 0.0424
_refine_ls_R_factor_obs 0.0316
_refine_ls_shift/esd_max 0.001
_refine_ls_shift/esd_mean 0.000
_refine_ls_structure_factor_coef Fsqd
_refine_ls_weighting_scheme
;calc w = 1/[\s^2^(Fo^2^) + ( 0.0401P)^2^ + 43.2185P] where P = (Fo^2^ +
 2Fc^2^)/3
;
_refine_ls_wR_factor_all 0.1120
_refine_ls_wR_factor_obs 0.0964
_reflns_number_observed 3724
_reflns_number_total 4099
_reflns_observed_criterion >2sigma(I)
_cod_data_source_file mu1062.cif
_cod_data_source_block ncn12
_cod_original_sg_symbol_H-M Pna21
_cod_database_code 2009407

loop_
_symmetry_equiv_pos_as_xyz
'x, y, z'
'-x, -y, z+1/2'
'x+1/2, -y+1/2, z'
'-x+1/2, y+1/2, z+1/2'

loop_
_atom_site_aniso_label
_atom_site_aniso_U_11
_atom_site_aniso_U_22
_atom_site_aniso_U_33
_atom_site_aniso_U_12
_atom_site_aniso_U_13
_atom_site_aniso_U_23
In 0.0158(3) 0.0182(4) 0.0174(5) 0.0002(3) 0.0011(4) 0.0008(4)
I1 0.0290(4) 0.0322(4) 0.0341(6) -0.0076(3) 0.0149(4) -0.0017(4)
I2 0.0171(3) 0.0306(4) 0.0320(5) 0.0033(3) -0.0034(4) -0.0044(4)
I3 0.0338(4) 0.0253(4) 0.0195(5) 0.0048(3) 0.0002(4) 0.0050(4)
P1 0.0176(14) 0.0192(14) 0.019(2) -0.0003(11) 0.0021(13) -0.0005(14)
P2 0.0204(14) 0.0183(14) 0.017(2) -0.0001(12) 0.0016(13) -0.0026(13)
C10 0.021(6) 0.031(7) 0.025(8) 0.001(5) -0.006(6) -0.002(6)
C111 0.033(6) 0.015(5) 0.007(7) 0.001(5) 0.003(5) 0.001(5)
C112 0.022(6) 0.049(9) 0.034(10) -0.001(6) 0.002(6) -0.003(7)
C113 0.035(7) 0.054(9) 0.019(7) -0.002(6) -0.013(6) -0.014(7)
C114 0.040(8) 0.039(8) 0.024(9) 0.016(6) 0.007(7) 0.002(7)
C115 0.034(7) 0.035(7) 0.022(8) -0.013(6) 0.005(6) 0.002(6)
C116 0.028(7) 0.023(6) 0.031(9) 0.000(5) 0.006(6) -0.007(6)
C121 0.022(6) 0.023(6) 0.029(9) -0.002(5) 0.001(6) -0.005(6)
C122 0.025(6) 0.023(6) 0.023(8) 0.002(5) 0.000(6) -0.005(6)
C123 0.033(7) 0.037(8) 0.029(8) -0.004(6) -0.001(7) -0.008(7)
C124 0.047(8) 0.029(7) 0.046(11) 0.009(7) 0.009(8) 0.014(7)
C125 0.044(8) 0.030(7) 0.040(10) -0.017(6) 0.013(8) -0.007(8)
C126 0.026(6) 0.024(6) 0.024(8) 0.000(5) 0.004(6) -0.005(6)
C20 0.040(7) 0.021(6) 0.016(8) 0.004(5) 0.002(6) -0.004(6)
C211 0.019(5) 0.020(6) 0.019(7) 0.001(4) -0.002(6) 0.001(6)
C212 0.036(7) 0.033(7) 0.050(11) -0.007(6) -0.014(8) 0.004(8)
C213 0.024(7) 0.057(10) 0.074(15) -0.008(7) -0.008(8) -0.025(11)
C214 0.032(7) 0.026(7) 0.078(15) -0.006(6) 0.021(8) 0.001(8)
C215 0.050(9) 0.020(6) 0.044(10) -0.018(6) 0.016(8) -0.002(7)
C216 0.018(6) 0.040(7) 0.041(10) -0.005(5) -0.001(7) 0.010(8)
C221 0.018(5) 0.022(6) 0.019(7) 0.001(4) 0.003(6) 0.012(6)
C222 0.027(6) 0.043(8) 0.037(10) 0.002(6) 0.001(7) 0.000(8)
C223 0.021(6) 0.044(8) 0.048(11) -0.002(6) -0.010(7) -0.008(8)
C224 0.017(5) 0.029(7) 0.062(13) 0.012(5) 0.001(6) -0.010(7)
C225 0.030(6) 0.021(6) 0.043(10) 0.003(5) 0.000(6) -0.005(6)
C226 0.026(6) 0.024(6) 0.028(8) 0.005(5) 0.002(6) -0.010(7)

loop_
_atom_site_label
_atom_site_fract_x
_atom_site_fract_y
_atom_site_fract_z
_atom_site_U_iso_or_equiv
_atom_site_thermal_displace_type
_atom_site_calc_flag
_atom_site_refinement_flags
_atom_site_occupancy
_atom_site_disorder_group
_atom_site_type_symbol
In 0.73574(5) 0.65003(4) 0.40563(10) 0.0171(3) Uani d . 1 . In
I1 0.86848(6) 0.69253(4) 0.21295(13) 0.0317(4) Uani d . 1 . I
I2 0.55976(5) 0.66152(4) 0.31389(12) 0.0266(3) Uani d . 1 . I
I3 0.75577(5) 0.59769(4) 0.68320(11) 0.0262(4) Uani d . 1 . I
P1 0.7557(2) 0.75761(14) 0.5502(4) 0.0188(14) Uani d . 1 . P
P2 0.7481(2) 0.54100(15) 0.2670(4) 0.0184(14) Uani d . 1 . P
C10 0.8754(8) 0.7646(6) 0.5987(17) 0.026(6) Uani d . 1 . C
H10A 0.8946(8) 0.7285(6) 0.6563(17) 0.039 Uiso calc R 1 . H
H10B 0.8846(8) 0.8015(6) 0.6595(17) 0.039 Uiso calc R 1 . H
H10C 0.9120(8) 0.7675(6) 0.5065(17) 0.039 Uiso calc R 1 . H
C111 0.6954(8) 0.7669(5) 0.7294(14) 0.018(6) Uani d . 1 . C
C112 0.7342(9) 0.7981(7) 0.8472(18) 0.035(6) Uani d . 1 . C
H112 0.7913(9) 0.8165(7) 0.8366(18) 0.042 Uiso calc R 1 . H
C113 0.6869(10) 0.8017(7) 0.9830(18) 0.036(7) Uani d U 1 . C
H113 0.7143(10) 0.8198(7) 1.0664(18) 0.043 Uiso calc R 1 . H
C114 0.6019(10) 0.7791(7) 0.9933(18) 0.034(8) Uani d . 1 . C
H114 0.5696(10) 0.7833(7) 1.0830(18) 0.041 Uiso calc R 1 . H
C115 0.5624(9) 0.7502(6) 0.8761(16) 0.030(7) Uani d . 1 . C
H115 0.5028(9) 0.7356(6) 0.8852(16) 0.036 Uiso calc R 1 . H
C116 0.6090(8) 0.7422(6) 0.7432(17) 0.028(7) Uani d . 1 . C
H116 0.5827(8) 0.7204(6) 0.6642(17) 0.033 Uiso calc R 1 . H
C121 0.7287(8) 0.8260(6) 0.4454(16) 0.025(6) Uani d . 1 . C
C122 0.6378(8) 0.8358(5) 0.3980(16) 0.024(6) Uani d . 1 . C
H122 0.5928(8) 0.8078(5) 0.4260(16) 0.029 Uiso calc R 1 . H
C123 0.6142(9) 0.8846(6) 0.3133(19) 0.033(7) Uani d . 1 . C
H123 0.5543(9) 0.8895(6) 0.2803(19) 0.039 Uiso calc R 1 . H
C124 0.6801(10) 0.9267(7) 0.277(2) 0.041(8) Uani d . 1 . C
H124 0.6639(10) 0.9615(7) 0.222(2) 0.049 Uiso calc R 1 . H
C125 0.7701(10) 0.9183(6) 0.319(2) 0.038(8) Uani d . 1 . C
H125 0.8142(10) 0.9472(6) 0.293(2) 0.046 Uiso calc R 1 . H
C126 0.7940(8) 0.8677(5) 0.3987(17) 0.025(6) Uani d . 1 . C
H126 0.8553(8) 0.8610(5) 0.4222(17) 0.029 Uiso calc R 1 . H
C20 0.7468(9) 0.5543(6) 0.0666(16) 0.026(7) Uani d . 1 . C
H20A 0.7969(9) 0.5821(6) 0.0396(16) 0.039 Uiso calc R 1 . H
H20B 0.6882(9) 0.5729(6) 0.0379(16) 0.039 Uiso calc R 1 . H
H20C 0.7544(9) 0.5153(6) 0.0136(16) 0.039 Uiso calc R 1 . H
C211 0.6544(7) 0.4902(5) 0.3023(16) 0.019(5) Uani d . 1 . C
C212 0.5810(9) 0.4853(6) 0.204(2) 0.040(7) Uani d . 1 . C
H212 0.5806(9) 0.5078(6) 0.115(2) 0.048 Uiso calc R 1 . H
C213 0.5083(9) 0.4468(8) 0.238(2) 0.052(7) Uani d . 1 . C
H213 0.4584(9) 0.4447(8) 0.173(2) 0.062 Uiso calc R 1 . H
C214 0.5095(10) 0.4112(6) 0.369(2) 0.045(7) Uani d . 1 . C
H214 0.4609(10) 0.3852(6) 0.392(2) 0.054 Uiso calc R 1 . H
C215 0.5818(10) 0.4153(6) 0.460(2) 0.038(9) Uani d . 1 . C
H215 0.5829(10) 0.3921(6) 0.548(2) 0.046 Uiso calc R 1 . H
C216 0.6560(8) 0.4536(6) 0.4277(19) 0.033(6) Uani d . 1 . C
H216 0.7066(8) 0.4542(6) 0.4913(19) 0.040 Uiso calc R 1 . H
C221 0.8501(7) 0.4953(5) 0.3014(16) 0.020(5) Uani d . 1 . C
C222 0.9129(9) 0.5136(7) 0.404(2) 0.036(6) Uani d . 1 . C
H222 0.9058(9) 0.5507(7) 0.454(2) 0.043 Uiso calc R 1 . H
C223 0.9872(8) 0.4771(7) 0.432(2) 0.038(6) Uani d . 1 . C
H223 1.0293(8) 0.4892(7) 0.505(2) 0.046 Uiso calc R 1 . H
C224 1.0008(8) 0.4245(6) 0.358(2) 0.036(5) Uani d . 1 . C
H224 1.0504(8) 0.3996(6) 0.383(2) 0.043 Uiso calc R 1 . H
C225 0.9389(8) 0.4069(6) 0.2430(18) 0.031(6) Uani d . 1 . C
H225 0.9496(8) 0.3718(6) 0.1860(18) 0.037 Uiso calc R 1 . H
C226 0.8626(8) 0.4426(5) 0.2166(19) 0.026(6) Uani d . 1 . C
H226 0.8204(8) 0.4315(5) 0.1431(19) 0.031 Uiso calc R 1 . H

loop_
_atom_type_symbol
_atom_type_description
_atom_type_scat_dispersion_real
_atom_type_scat_dispersion_imag
_atom_type_scat_source
C C 0.0033 0.0016 'International Tables Vol C Tables 4.2.6.8 and 6.1.1.4'
H H 0.0000 0.0000 'International Tables Vol C Tables 4.2.6.8 and 6.1.1.4'
P P 0.1023 0.0942 'International Tables Vol C Tables 4.2.6.8 and 6.1.1.4'
In In -0.7276 1.3100 'International Tables Vol C Tables 4.2.6.8 and 6.1.1.4'
I I -0.4742 1.8119 'International Tables Vol C Tables 4.2.6.8 and 6.1.1.4'

loop_
_geom_angle_atom_site_label_1
_geom_angle_atom_site_label_2
_geom_angle_atom_site_label_3
_geom_angle
_geom_angle_publ_flag
P2 In P1 169.82(9) yes
P2 In I2 90.45(7) yes
P1 In I2 99.55(7) yes
P2 In I3 92.11(8) yes
P1 In I3 85.52(8) yes
I2 In I3 114.32(4) yes
P2 In I1 88.01(8) yes
P1 In I1 85.79(8) yes
I2 In I1 116.81(5) yes
I3 In I1 128.87(4) yes
C121 P1 C10 105.4(6) yes
C121 P1 C111 104.6(6) yes
C10 P1 C111 104.4(6) yes
C121 P1 In 116.9(5) yes
C10 P1 In 107.0(5) yes
C111 P1 In 117.3(4) yes
C211 P2 C20 105.3(6) yes
C211 P2 C221 104.9(5) yes
C20 P2 C221 105.3(6) yes
C211 P2 In 114.6(4) yes
C20 P2 In 108.0(4) yes
C221 P2 In 117.6(4) yes
C112 C111 C116 120.3(12) ?
C112 C111 P1 121.3(10) ?
C116 C111 P1 118.4(10) ?
C111 C112 C113 118.9(12) ?
C114 C113 C112 119.9(14) ?
C113 C114 C115 121.1(14) ?
C114 C115 C116 120.8(13) ?
C115 C116 C111 118.7(13) ?
C126 C121 C122 117.5(12) ?
C126 C121 P1 123.3(10) ?
C122 C121 P1 119.0(9) ?
C123 C122 C121 121.7(12) ?
C122 C123 C124 118.9(13) ?
C123 C124 C125 120.9(14) ?
C126 C125 C124 119.8(12) ?
C125 C126 C121 121.0(12) ?
C216 C211 C212 118.7(12) ?
C216 C211 P2 119.4(9) ?
C212 C211 P2 121.9(11) ?
C213 C212 C211 120.0(17) ?
C212 C213 C214 120.6(15) ?
C215 C214 C213 118.4(13) ?
C214 C215 C216 121.9(16) ?
C211 C216 C215 120.2(14) ?
C222 C221 C226 121.4(11) ?
C222 C221 P2 120.5(10) ?
C226 C221 P2 118.1(10) ?
C221 C222 C223 119.3(14) ?
C224 C223 C222 121.8(14) ?
C223 C224 C225 119.4(12) ?
C226 C225 C224 119.0(12) ?
C225 C226 C221 118.9(13) ?

loop_
_geom_bond_atom_site_label_1
_geom_bond_atom_site_label_2
_geom_bond_site_symmetry_2
_geom_bond_distance
_geom_bond_publ_flag
In P2 . 2.712(3) yes
In P1 . 2.719(3) yes
In I2 . 2.7362(14) yes
In I3 . 2.762(2) yes
In I1 . 2.776(2) yes
P1 C121 . 1.822(14) yes
P1 C10 . 1.826(12) yes
P1 C111 . 1.851(13) yes
P2 C211 . 1.807(12) yes
P2 C20 . 1.822(15) yes
P2 C221 . 1.836(11) yes
C111 C112 . 1.385(19) ?
C111 C116 . 1.392(17) ?
C112 C113 . 1.41(2) ?
C113 C114 . 1.35(2) ?
C114 C115 . 1.36(2) ?
C115 C116 . 1.389(19) ?
C121 C126 . 1.396(17) ?
C121 C122 . 1.424(17) ?
C122 C123 . 1.36(2) ?
C123 C124 . 1.38(2) ?
C124 C125 . 1.39(2) ?
C125 C126 . 1.37(2) ?
C211 C216 . 1.39(2) ?
C211 C212 . 1.40(2) ?
C212 C213 . 1.40(2) ?
C213 C214 . 1.42(3) ?
C214 C215 . 1.35(2) ?
C215 C216 . 1.413(18) ?
C221 C222 . 1.37(2) ?
C221 C226 . 1.401(18) ?
C222 C223 . 1.384(19) ?
C223 C224 . 1.35(2) ?
C224 C225 . 1.44(2) ?
C225 C226 . 1.394(17) ?
